data_4507436
loop_
_publ_author_name
'Zhou, Zhun'
'Bong, Dennis'

_publ_section_title
;
 Small-molecule/polymer recognition triggers aqueous-phase assembly and
 encapsulation.
;
_journal_issue 1
_journal_name_full 'Langmuir : the ACS journal of surfaces and colloids'
_journal_page_first 144
_journal_page_last 150
_journal_paper_doi 10.1021/la304457y
_journal_volume 29
_journal_year 2013
_chemical_compound_source 'synthesis as described'
_chemical_formula_moiety 'C4 H3 F N2 O2, C3 H6 N6'
_chemical_formula_sum 'C7 H9 F N8 O2'
_chemical_formula_weight 256.22
_chemical_name_common 'Bong 1886'
_chemical_name_systematic
;
 ?
;
_space_group_IT_number 15
_symmetry_cell_setting monoclinic
_symmetry_Int_Tables_number 15
_symmetry_space_group_name_Hall '-C 2yc'
_symmetry_space_group_name_H-M 'C 1 2/c 1'
_atom_sites_solution_hydrogens geom
_atom_sites_solution_primary direct
_atom_sites_solution_secondary difmap
_audit_conform_dict_location ftp://ftp.iucr.org/pub/cif_core.dic
_audit_conform_dict_name cif_core.dic
_audit_conform_dict_version 2.4
_audit_creation_date 2012-05-17T11:27:28-00:00
_audit_creation_method 'WinGX routine CIF_UPDATE'
_cell_angle_alpha 90
_cell_angle_beta 92.025(1)
_cell_angle_gamma 90
_cell_formula_units_Z 8
_cell_length_a 15.2456(4)
_cell_length_b 7.0415(1)
_cell_length_c 18.9105(5)
_cell_measurement_reflns_used 2508
_cell_measurement_temperature 150(2)
_cell_measurement_theta_max 27.485
_cell_measurement_theta_min 1.018
_cell_measurement_wavelength 0.71073
_cell_volume 2028.81(8)
_computing_cell_refinement 'HKL Scalepack (Otwinowski & Minor 1997)'
_computing_data_collection 'Collect (Bruker AXS BV, 1997-2004)'
_computing_data_reduction 'HKL Denzo and Scalepack (Otwinowski & Minor 1997)'
_computing_molecular_graphics 'Ortep-3 for Windows (Farrugia, 1997)'
_computing_publication_material 'WinGX publication routines (Farrugia, 1999)'
_computing_structure_refinement 'SHELXL-97 (Sheldrick, 2008)'
_computing_structure_solution 'SHELXS-97 (Sheldrick, 2008)'
_diffrn_ambient_temperature 150(2)
_diffrn_detector 'CCD plate'
_diffrn_detector_area_resol_mean 9
_diffrn_measured_fraction_theta_full 0.999
_diffrn_measured_fraction_theta_max 0.999
_diffrn_measurement_device '95mm CCD camera on \k-goniostat'
_diffrn_measurement_device_type 'Nonius KappaCCD'
_diffrn_measurement_method 'phi and omega scans'
_diffrn_orient_matrix_type 'by Bruker AXS Collect from scalepack cell'
_diffrn_orient_matrix_UB_11 -0.527159E-1
_diffrn_orient_matrix_UB_12 -0.603497E-1
_diffrn_orient_matrix_UB_13 0.205765E-1
_diffrn_orient_matrix_UB_21 -0.03764
_diffrn_orient_matrix_UB_22 0.513842E-1
_diffrn_orient_matrix_UB_23 -0.399384E-1
_diffrn_orient_matrix_UB_31 0.105847E-1
_diffrn_orient_matrix_UB_32 -0.117838
_diffrn_orient_matrix_UB_33 -0.279534E-1
_diffrn_radiation_monochromator graphite
_diffrn_radiation_probe x-ray
_diffrn_radiation_type MoK\a
_diffrn_radiation_wavelength 0.71073
_diffrn_reflns_av_R_equivalents 0.034
_diffrn_reflns_limit_h_max 19
_diffrn_reflns_limit_h_min -19
_diffrn_reflns_limit_k_max 9
_diffrn_reflns_limit_k_min -8
_diffrn_reflns_limit_l_max 24
_diffrn_reflns_limit_l_min -24
_diffrn_reflns_number 22130
_diffrn_reflns_theta_full 27.49
_diffrn_reflns_theta_max 27.49
_diffrn_reflns_theta_min 2.16
_diffrn_source 'Enraf Nonius FR590'
_exptl_absorpt_coefficient_mu 0.142
_exptl_absorpt_correction_T_max 0.989
_exptl_absorpt_correction_T_min 0.886
_exptl_absorpt_correction_type multi-scan
_exptl_absorpt_process_details 'HKL Scalepack (Otwinowski & Minor, 1997)'
_exptl_crystal_colour colourless
_exptl_crystal_density_diffrn 1.678
_exptl_crystal_density_method 'not measured'
_exptl_crystal_description plate
_exptl_crystal_F_000 1056
_exptl_crystal_size_max 0.38
_exptl_crystal_size_mid 0.15
_exptl_crystal_size_min 0.08
_refine_diff_density_max 0.274
_refine_diff_density_min -0.23
_refine_diff_density_rms 0.052
_refine_ls_extinction_method none
_refine_ls_goodness_of_fit_ref 1.037
_refine_ls_hydrogen_treatment refall
_refine_ls_matrix_type full
_refine_ls_number_parameters 199
_refine_ls_number_reflns 2323
_refine_ls_number_restraints 0
_refine_ls_restrained_S_all 1.037
_refine_ls_R_factor_all 0.0504
_refine_ls_R_factor_gt 0.0373
_refine_ls_shift/su_max 0.001
_refine_ls_shift/su_mean 0
_refine_ls_structure_factor_coef Fsqd
_refine_ls_weighting_details 'w=1/[\s^2^(Fo^2^)+(0.0676P)^2^+0.3896P] where P=(Fo^2^+2Fc^2^)/3'
_refine_ls_weighting_scheme calc
_refine_ls_wR_factor_gt 0.096
_refine_ls_wR_factor_ref 0.1044
_reflns_number_gt 1847
_reflns_number_total 2323
_reflns_threshold_expression >2\s(I)
_cod_data_source_file la304457y_si_002.cif
_cod_data_source_block Bong1886
_cod_original_sg_symbol_H-M C2/c
_cod_database_code 4507436

loop_
_symmetry_equiv_pos_as_xyz
'x, y, z'
'-x, y, -z+1/2'
'x+1/2, y+1/2, z'
'-x+1/2, y+1/2, -z+1/2'
'-x, -y, -z'
'x, -y, z-1/2'
'-x+1/2, -y+1/2, -z'
'x+1/2, -y+1/2, z-1/2'

loop_
_atom_site_label
_atom_site_type_symbol
_atom_site_fract_x
_atom_site_fract_y
_atom_site_fract_z
_atom_site_U_iso_or_equiv
_atom_site_adp_type
_atom_site_occupancy
_atom_site_symmetry_multiplicity
_atom_site_calc_flag
C1 C 0.43889(8) 0.34361(18) 0.43338(7) 0.0197(3) Uani 1 1 d
C2 C 0.39994(8) 0.36022(18) 0.50147(7) 0.0192(3) Uani 1 1 d
C3 C 0.27512(8) 0.51413(17) 0.43890(7) 0.0183(3) Uani 1 1 d
C4 C 0.39792(9) 0.40546(18) 0.37404(7) 0.0206(3) Uani 1 1 d
H1C4 H 0.4237(10) 0.403(2) 0.3262(8) 0.022(4) Uiso 1 1 d
F F 0.51907(5) 0.26347(12) 0.43243(4) 0.0278(2) Uani 1 1 d
O1 O 0.43414(6) 0.30440(14) 0.55775(5) 0.0244(2) Uani 1 1 d
O2 O 0.20280(6) 0.59066(13) 0.44164(5) 0.0232(2) Uani 1 1 d
N1 N 0.31933(7) 0.44816(15) 0.49878(6) 0.0191(3) Uani 1 1 d
H1N1 H 0.2937(12) 0.466(2) 0.5403(10) 0.039(5) Uiso 1 1 d
N2 N 0.31647(7) 0.48744(15) 0.37686(6) 0.0195(3) Uani 1 1 d
H1N2 H 0.2873(11) 0.530(2) 0.3381(10) 0.035(4) Uiso 1 1 d
C5 C 0.14633(8) 0.54355(17) 0.63223(6) 0.0170(3) Uani 1 1 d
C6 C 0.26837(8) 0.43238(17) 0.69060(6) 0.0179(3) Uani 1 1 d
C7 C 0.14086(8) 0.46203(17) 0.74832(7) 0.0182(3) Uani 1 1 d
N3 N 0.23134(7) 0.49027(15) 0.62885(5) 0.0181(2) Uani 1 1 d
N4 N 0.22640(7) 0.41161(15) 0.75146(5) 0.0192(3) Uani 1 1 d
N5 N 0.09832(7) 0.53652(15) 0.69094(5) 0.0187(3) Uani 1 1 d
N6 N 0.10683(8) 0.60567(16) 0.57254(6) 0.0205(3) Uani 1 1 d
H1N6 H 0.0519(11) 0.641(2) 0.5737(8) 0.026(4) Uiso 1 1 d
H2N6 H 0.1387(11) 0.607(2) 0.5328(9) 0.031(4) Uiso 1 1 d
N7 N 0.35498(7) 0.39288(17) 0.69249(6) 0.0232(3) Uani 1 1 d
H1N7 H 0.3813(11) 0.381(2) 0.6502(9) 0.032(4) Uiso 1 1 d
H2N7 H 0.3751(11) 0.320(3) 0.7310(9) 0.041(5) Uiso 1 1 d
N8 N 0.09565(8) 0.43676(17) 0.80662(6) 0.0239(3) Uani 1 1 d
H1N8 H 0.1242(9) 0.394(2) 0.8459(8) 0.018(4) Uiso 1 1 d
H2N8 H 0.0431(12) 0.471(2) 0.8083(9) 0.033(4) Uiso 1 1 d

loop_
_atom_site_aniso_label
_atom_site_aniso_U_11
_atom_site_aniso_U_22
_atom_site_aniso_U_33
_atom_site_aniso_U_23
_atom_site_aniso_U_13
_atom_site_aniso_U_12
C1 0.0152(6) 0.0224(6) 0.0215(7) -0.0034(5) 0.0023(5) 0.0016(5)
C2 0.0177(6) 0.0202(6) 0.0195(7) -0.0017(5) -0.0007(5) -0.0013(5)
C3 0.0184(6) 0.0190(6) 0.0175(6) -0.0005(5) 0.0001(5) -0.0022(5)
C4 0.0213(6) 0.0218(6) 0.0191(7) -0.0029(5) 0.0041(5) -0.0010(5)
F 0.0190(4) 0.0377(5) 0.0267(4) -0.0027(3) 0.0035(3) 0.0090(3)
O1 0.0210(5) 0.0325(5) 0.0195(5) 0.0007(4) -0.0003(4) 0.0063(4)
O2 0.0181(5) 0.0328(5) 0.0186(5) 0.0009(4) 0.0003(4) 0.0053(4)
N1 0.0178(6) 0.0252(6) 0.0145(5) -0.0001(4) 0.0020(4) 0.0022(4)
N2 0.0191(6) 0.0252(6) 0.0142(5) -0.0003(4) 0.0000(4) 0.0005(4)
C5 0.0181(6) 0.0157(6) 0.0173(6) -0.0012(5) 0.0007(5) -0.0012(5)
C6 0.0186(6) 0.0179(6) 0.0173(6) -0.0012(5) 0.0004(5) 0.0000(5)
C7 0.0181(6) 0.0185(6) 0.0179(6) -0.0010(5) 0.0008(5) -0.0019(5)
N3 0.0174(5) 0.0213(6) 0.0156(5) 0.0008(4) 0.0008(4) 0.0016(4)
N4 0.0188(6) 0.0240(6) 0.0148(5) 0.0011(4) 0.0010(4) 0.0005(4)
N5 0.0166(5) 0.0228(5) 0.0168(5) 0.0006(4) 0.0017(4) 0.0007(4)
N6 0.0177(6) 0.0280(6) 0.0159(6) 0.0023(4) 0.0019(4) 0.0047(5)
N7 0.0192(6) 0.0335(7) 0.0171(6) 0.0039(5) 0.0021(4) 0.0049(5)
N8 0.0173(6) 0.0376(7) 0.0170(6) 0.0048(5) 0.0020(4) 0.0012(5)

loop_
_atom_type_symbol
_atom_type_description
_atom_type_scat_dispersion_real
_atom_type_scat_dispersion_imag
_atom_type_scat_source
C C 0.0033 0.0016 'International Tables Vol C Tables 4.2.6.8 and 6.1.1.4'
H H 0 0 'International Tables Vol C Tables 4.2.6.8 and 6.1.1.4'
F F 0.0171 0.0103 'International Tables Vol C Tables 4.2.6.8 and 6.1.1.4'
N N 0.0061 0.0033 'International Tables Vol C Tables 4.2.6.8 and 6.1.1.4'
O O 0.0106 0.006 'International Tables Vol C Tables 4.2.6.8 and 6.1.1.4'

loop_
_geom_angle_atom_site_label_1
_geom_angle_atom_site_label_2
_geom_angle_atom_site_label_3
_geom_angle
C4 C1 F 121.47(11)
C4 C1 C2 121.87(12)
F C1 C2 116.65(11)
O1 C2 N1 121.70(11)
O1 C2 C1 124.77(11)
N1 C2 C1 113.53(11)
O2 C3 N2 122.59(12)
O2 C3 N1 121.75(11)
N2 C3 N1 115.65(11)
C1 C4 N2 120.05(12)
C1 C4 H1C4 124.6(8)
N2 C4 H1C4 115.3(8)
C2 N1 C3 126.34(11)
C2 N1 H1N1 116.5(11)
C3 N1 H1N1 117.2(11)
C3 N2 C4 122.52(12)
C3 N2 H1N2 115.2(11)
C4 N2 H1N2 122.3(11)
N6 C5 N5 117.74(11)
N6 C5 N3 117.09(11)
N5 C5 N3 125.16(11)
N3 C6 N4 125.42(11)
N3 C6 N7 117.84(11)
N4 C6 N7 116.74(11)
N8 C7 N5 117.97(11)
N8 C7 N4 117.08(12)
N5 C7 N4 124.95(11)
C6 N3 C5 114.66(11)
C6 N4 C7 114.94(11)
C7 N5 C5 114.55(10)
C5 N6 H1N6 118.4(10)
C5 N6 H2N6 117.6(10)
H1N6 N6 H2N6 124.0(14)
C6 N7 H1N7 117.2(10)
C6 N7 H2N7 115.4(11)
H1N7 N7 H2N7 119.3(15)
C7 N8 H1N8 118.5(9)
C7 N8 H2N8 121.1(12)
H1N8 N8 H2N8 120.0(15)

loop_
_geom_bond_atom_site_label_1
_geom_bond_atom_site_label_2
_geom_bond_distance
C1 C4 1.3377(19)
C1 F 1.3472(14)
C1 C2 1.4415(18)
C2 O1 1.2328(15)
C2 N1 1.3755(16)
C3 O2 1.2300(15)
C3 N2 1.3643(17)
C3 N1 1.3779(16)
C4 N2 1.3721(17)
C4 H1C4 0.998(15)
N1 H1N1 0.899(19)
N2 H1N2 0.896(19)
C5 N6 1.3341(16)
C5 N5 1.3521(16)
C5 N3 1.3530(16)
C6 N3 1.3422(16)
C6 N4 1.3445(16)
C6 N7 1.3487(16)
C7 N8 1.3326(17)
C7 N5 1.3503(16)
C7 N4 1.3509(16)
N6 H1N6 0.875(17)
N6 H2N6 0.910(18)
N7 H1N7 0.911(17)
N7 H2N7 0.935(18)
N8 H1N8 0.898(15)
N8 H2N8 0.839(18)

loop_
_geom_hbond_atom_site_label_D
_geom_hbond_atom_site_label_H
_geom_hbond_atom_site_label_A
_geom_hbond_distance_DH
_geom_hbond_distance_HA
_geom_hbond_distance_DA
_geom_hbond_angle_DHA
_geom_hbond_site_symmetry_A
N1 H1N1 N3 0.899(19) 1.96(2) 2.8583(15) 175.7(16) .
N2 H1N2 N4 0.896(19) 1.899(19) 2.7899(16) 172.7(16) 6_565
N6 H1N6 O1 0.875(17) 2.145(17) 2.9860(14) 161.1(14) 3_455
N6 H2N6 O2 0.910(18) 2.014(18) 2.9216(14) 175.2(15) .
N7 H1N7 O1 0.911(17) 2.023(17) 2.9247(15) 169.9(14) .
N7 H2N7 N5 0.935(18) 2.506(19) 3.3988(16) 159.8(15) 4_546
N8 H1N8 O2 0.898(15) 2.139(16) 2.9882(15) 157.5(13) 6_566
N8 H1N8 F 0.898(15) 2.583(14) 3.0343(13) 111.9(11) 8_456
N8 H2N8 N5 0.839(18) 2.205(18) 3.0415(16) 175.2(15) 2_556

loop_
_geom_torsion_atom_site_label_1
_geom_torsion_atom_site_label_2
_geom_torsion_atom_site_label_3
_geom_torsion_atom_site_label_4
_geom_torsion
C4 C1 C2 O1 179.32(13)
F C1 C2 O1 -1.05(19)
C4 C1 C2 N1 -1.40(18)
F C1 C2 N1 178.22(10)
F C1 C4 N2 -179.63(11)
C2 C1 C4 N2 0.0(2)
O1 C2 N1 C3 -179.40(12)
C1 C2 N1 C3 1.30(18)
O2 C3 N1 C2 179.72(11)
N2 C3 N1 C2 0.25(18)
O2 C3 N2 C4 178.67(12)
N1 C3 N2 C4 -1.86(18)
C1 C4 N2 C3 1.77(19)
N4 C6 N3 C5 5.05(18)
N7 C6 N3 C5 -174.37(11)
N6 C5 N3 C6 178.80(11)
N5 C5 N3 C6 -2.03(18)
N3 C6 N4 C7 -2.75(18)
N7 C6 N4 C7 176.67(11)
N8 C7 N4 C6 177.40(11)
N5 C7 N4 C6 -2.96(18)
N8 C7 N5 C5 -174.86(11)
N4 C7 N5 C5 5.51(18)
N6 C5 N5 C7 176.33(11)
N3 C5 N5 C7 -2.83(18)
